data_4124791
loop_
_publ_author_name
'Goldsmith, L.M.'
'Strouse, C.E.'

_publ_section_title
;
 Molecular dynamics in the solid state. the order - disorder transition of
 monoclinic sulfur
;
_journal_name_full 'Journal of the American Chemical Society'
_journal_page_first 7580
_journal_page_last 7589
_journal_volume 99
_journal_year 1977
_chemical_formula_sum S8
_space_group_IT_number 4
_symmetry_space_group_name_Hall 'P 2yb'
_symmetry_space_group_name_H-M 'P 1 21 1'
_cell_angle_alpha 90
_cell_angle_beta 95.71
_cell_angle_gamma 90
_cell_formula_units_Z 6
_cell_length_a 10.799
_cell_length_b 10.684
_cell_length_c 10.663
_cell_volume 1224.156
_citation_journal_id_ASTM JACSAT
_cod_data_source_file Goldsmith_JACSAT_1977_423.cif
_cod_data_source_block S8
_cod_database_code 4124791

loop_
_symmetry_equiv_pos_as_xyz
x,y,z
-x,y+1/2,-z

loop_
_atom_site_label
_atom_site_type_symbol
_atom_site_fract_x
_atom_site_fract_y
_atom_site_fract_z
_atom_site_occupancy
_atom_site_U_iso_or_equiv
S19 S 0.002 0.1079 0.4417 0.992 0.0
S6 S 0.5493 0.3134 0.457 1 0.0
S8 S 0.325 0.5253 0.4549 1 0.0
S17 S 0.1765 -0.1168 0.337 0.992 0.0
S30 S 0.144 0.008 0.445 0.008 0.0
S26 S -0.072 0.079 0.039 0.008 0.0
S25 S -0.179 0.102 0.148 0.008 0.0
S2 S 0.1426 0.3537 0.2581 1 0.0
S1 S 0.2239 0.5267 0.2817 1 0.0
S11 S -0.269 -0.2512 0.3603 1 0.0
S7 S 0.5086 0.499 0.4278 1 0.0
S32 S -0.085 0.129 0.346 0.008 0.0
S24 S 0.0887 -0.1898 0.1736 0.992 0.0
S21 S -0.1175 0.1729 0.1484 0.992 0.0
S14 S -0.5602 -0.3197 0.039 1 0.0
S4 S 0.3642 0.139 0.2621 1 0.0
S10 S -0.1611 -0.3576 0.2534 1 0.0
S29 S 0.133 -0.188 0.352 0.008 0.0
S22 S -0.1245 0.0102 0.0466 0.992 0.0
S20 S -0.1597 0.1278 0.3256 0.992 0.0
S9 S -0.2407 -0.531 0.2303 1 0.0
S18 S 0.0438 -0.0791 0.4572 0.992 0.0
S5 S 0.5342 0.2254 0.2949 1 0.0
S3 S 0.2468 0.2494 0.1461 1 0.0
S27 S 0.011 -0.108 0.042 0.008 0.0
S23 S 0.0559 -0.0497 0.0446 0.992 0.0
S28 S 0.134 -0.113 0.149 0.008 0.0
S12 S -0.3816 -0.1424 0.2386 1 0.0
S13 S -0.5518 -0.2283 0.2094 1 0.0
S16 S -0.3352 -0.5307 0.0532 1 0.0
S31 S 0.004 0.043 0.492 0.008 0.0
S15 S -0.5203 -0.5049 0.0727 1 0.0
